data_7050340
loop_
_publ_author_name
'Jaisa Fernandes Soares'
'David J. Evans'
'Geraldo R. Friedermann'
'Peter B. Hitchcock'
'G. Jeffery Leigh'
'Giovana G. Nunes'
'Dayane M. Reis'
'Eduardo L. Sa'

_publ_section_title
;
Iron(III) and Titanium(IV) Oxoalkoxide Chemistry:
Synthetic, Structural, Magnetochemical and Spectroscopic Studies of
[Ti3(m3-OPri)2(m-OPri)3(OPri)6][FeCl4] and [Fe5(m5-O)(m-OPri)8Cl5]
;
_journal_name_full 'New J.Chem.(Nouv.J.Chim.)'
_journal_year 2004
_chemical_compound_source 'synthesis as described'
_chemical_formula_moiety '(C24 H56 Cl5 Fe5 O9)(C7 H8)'
_chemical_formula_sum 'C31 H64 Cl5 Fe5 O9'
_chemical_formula_weight 1037.32
_space_group_IT_number 85
_symmetry_cell_setting tetragonal
_symmetry_space_group_name_Hall 'P 4ab -1ab'
_symmetry_space_group_name_H-M 'P 4/n :1'
_atom_sites_solution_hydrogens geom
_atom_sites_solution_primary direct
_atom_sites_solution_secondary difmap
_cell_angle_alpha 90
_cell_angle_beta 90
_cell_angle_gamma 90
_cell_formula_units_Z 4
_cell_length_a 15.4622(3)
_cell_length_b 15.4621(3)
_cell_length_c 19.2214(4)
_cell_measurement_reflns_used 21425
_cell_measurement_temperature 173(2)
_cell_measurement_theta_max 22.986
_cell_measurement_theta_min 3.705
_cell_measurement_wavelength 0.71073
_cell_volume 4595.42(16)
_diffrn_ambient_temperature 173(2)
_diffrn_detector 'CCD plate'
_diffrn_measured_fraction_theta_full 0.99
_diffrn_measured_fraction_theta_max 0.99
_diffrn_measurement_device '95mm CCD camera on \k-goniostat'
_diffrn_measurement_device_type KappaCCD
_diffrn_measurement_method 'CCD rotation images, thick slices'
_diffrn_orient_matrix_type 'by Nonius Collect from scalepack cell'
_diffrn_orient_matrix_UB_11 -0.47186E-1
_diffrn_orient_matrix_UB_12 0.288966E-1
_diffrn_orient_matrix_UB_13 0.269355E-1
_diffrn_orient_matrix_UB_21 -0.257326E-1
_diffrn_orient_matrix_UB_22 0.218864E-1
_diffrn_orient_matrix_UB_23 -0.443642E-1
_diffrn_orient_matrix_UB_31 -0.359725E-1
_diffrn_orient_matrix_UB_32 -0.535606E-1
_diffrn_orient_matrix_UB_33 -0.35964E-2
_diffrn_radiation_monochromator graphite
_diffrn_radiation_probe x-ray
_diffrn_radiation_type MoK\a
_diffrn_radiation_wavelength 0.71073
_diffrn_reflns_av_R_equivalents 0.1549
_diffrn_reflns_av_unetI/netI 0.0563
_diffrn_reflns_limit_h_max 16
_diffrn_reflns_limit_h_min -16
_diffrn_reflns_limit_k_max 16
_diffrn_reflns_limit_k_min -16
_diffrn_reflns_limit_l_max 21
_diffrn_reflns_limit_l_min -21
_diffrn_reflns_number 33048
_diffrn_reflns_theta_full 22.99
_diffrn_reflns_theta_max 22.99
_diffrn_reflns_theta_min 3.73
_diffrn_source 'Enraf Nonius FR590'
_exptl_absorpt_coefficient_mu 1.874
_exptl_absorpt_correction_T_max 0.8728
_exptl_absorpt_correction_T_min 0.6219
_exptl_absorpt_correction_type multi-scan
_exptl_absorpt_process_details
;
[c.f. r.h. blessing, acta cryst. (1995), a51, 33-38]
;
_exptl_crystal_colour orange
_exptl_crystal_density_diffrn 1.499
_exptl_crystal_density_method 'not measured'
_exptl_crystal_description needle
_exptl_crystal_F_000 2148
_exptl_crystal_size_max 0.4
_exptl_crystal_size_mid 0.1
_exptl_crystal_size_min 0.1
_refine_diff_density_max 0.973
_refine_diff_density_min -0.909
_refine_diff_density_rms 0.123
_refine_ls_abs_structure_details 'Flack H D (1983), Acta Cryst. A39, 876-881'
_refine_ls_abs_structure_Flack -10(10)
_refine_ls_extinction_method none
_refine_ls_goodness_of_fit_ref 1.168
_refine_ls_hydrogen_treatment riding
_refine_ls_matrix_type full
_refine_ls_number_parameters 213
_refine_ls_number_reflns 3164
_refine_ls_number_restraints 7
_refine_ls_restrained_S_all 1.168
_refine_ls_R_factor_all 0.0937
_refine_ls_R_factor_gt 0.066
_refine_ls_shift/su_max 0
_refine_ls_shift/su_mean 0
_refine_ls_structure_factor_coef Fsqd
_refine_ls_weighting_details 'calc w=1/[\s^2^(Fo^2^)+(0.0590P)^2^+23.7302P] where P=(Fo^2^+2Fc^2^)/3'
_refine_ls_weighting_scheme calc
_refine_ls_wR_factor_gt 0.15
_refine_ls_wR_factor_ref 0.1702
_reflns_number_gt 2397
_reflns_number_total 3164
_reflns_threshold_expression >2sigma(I)
_cod_original_sg_symbol_H-M 'P 4/n'
_cod_database_code 7050340

loop_
_symmetry_equiv_pos_as_xyz
'x, y, z'
'-x+1/2, -y+1/2, -z'
'-x, -y, z'
'x+1/2, y+1/2, -z'
'y, -x, -z'
'y+1/2, -x+1/2, z'
'-y+1/2, x+1/2, z'
'-y, x, -z'

loop_
_atom_site_label
_atom_site_type_symbol
_atom_site_fract_x
_atom_site_fract_y
_atom_site_fract_z
_atom_site_U_iso_or_equiv
_atom_site_adp_type
_atom_site_occupancy
_atom_site_symmetry_multiplicity
_atom_site_calc_flag
_atom_site_refinement_flags
_atom_site_disorder_assembly
_atom_site_disorder_group
Fe1 Fe 0.13491(7) 0.46342(7) 0.12321(6) 0.0296(3) Uani 1 1 d . . .
Fe2 Fe 0 0.5 0.24071(10) 0.0251(5) Uani 1 4 d S . .
Cl1 Cl 0.26831(13) 0.41135(14) 0.11101(12) 0.0465(6) Uani 1 1 d . . .
Cl2 Cl 0 0.5 0.35815(19) 0.0354(9) Uani 1 4 d S . .
O1 O 0 0.5 0.1366(5) 0.027(2) Uani 1 4 d S . .
O2 O 0.1290(3) 0.4857(3) 0.2213(3) 0.0314(12) Uani 1 1 d . . .
O3 O 0.1336(3) 0.5745(3) 0.0780(3) 0.0312(12) Uani 1 1 d . . .
C1 C 0.1933(5) 0.5133(5) 0.2721(4) 0.0346(17) Uani 1 1 d . . .
H1 H 0.1616 0.5416 0.3113 0.042 Uiso 1 1 calc R . .
C2 C 0.2532(6) 0.5800(6) 0.2413(5) 0.049(2) Uani 1 1 d . . .
H2A H 0.2191 0.6285 0.2232 0.074 Uiso 1 1 calc R . .
H2B H 0.2864 0.5539 0.2033 0.074 Uiso 1 1 calc R . .
H2C H 0.2929 0.601 0.2773 0.074 Uiso 1 1 calc R . .
C3 C 0.2402(6) 0.4350(6) 0.3020(5) 0.050(2) Uani 1 1 d . . .
H3A H 0.1978 0.3944 0.3212 0.075 Uiso 1 1 calc R . .
H3B H 0.2796 0.4539 0.339 0.075 Uiso 1 1 calc R . .
H3C H 0.2733 0.4065 0.2651 0.075 Uiso 1 1 calc R . .
C4 C 0.1881(5) 0.6124(5) 0.0232(4) 0.0392(19) Uani 1 1 d . . .
H4 H 0.1573 0.664 0.0039 0.047 Uiso 1 1 calc R . .
C5 C 0.2726(6) 0.6425(6) 0.0536(5) 0.051(2) Uani 1 1 d . . .
H5A H 0.2614 0.6844 0.0907 0.076 Uiso 1 1 calc R . .
H5B H 0.3075 0.6697 0.0171 0.076 Uiso 1 1 calc R . .
H5C H 0.304 0.5928 0.0727 0.076 Uiso 1 1 calc R . .
C6 C 0.1997(6) 0.5471(6) -0.0351(4) 0.048(2) Uani 1 1 d . . .
H6A H 0.1429 0.5301 -0.0531 0.072 Uiso 1 1 calc R . .
H6B H 0.2299 0.496 -0.0172 0.072 Uiso 1 1 calc R . .
H6C H 0.2338 0.5732 -0.0726 0.072 Uiso 1 1 calc R . .
C13 C 0.5 0.5 0.2951(16) 0.182(14) Uiso 1 2 d SD . .
C14 C 0.486(3) 0.4286(13) 0.2610(15) 0.31(2) Uiso 1 1 d D . .
H14 H 0.4723 0.3771 0.2857 0.378 Uiso 1 1 calc R . .
C15 C 0.490(4) 0.4272(14) 0.1917(16) 0.40(3) Uiso 1 1 d D . .
H15 H 0.4866 0.374 0.1673 0.48 Uiso 1 1 calc R . .
C16 C 0.5 0.5 0.1578(17) 0.187(14) Uiso 1 2 d SD . .
H16 H 0.5 0.5 0.1084 0.224 Uiso 1 2 calc SR . .
C17 C 0.5 0.5 0.3811(15) 0.134(9) Uiso 1 2 d S . .
H17A H 0.5101 0.5589 0.3981 0.201 Uiso 0.25 1 calc PR . .
H17B H 0.546 0.4618 0.3981 0.201 Uiso 0.25 1 calc PR . .
H17C H 0.444 0.4793 0.3981 0.201 Uiso 0.25 1 calc PR . .
H17D H 0.4899 0.4411 0.3981 0.201 Uiso 0.25 1 calc PR . .
H17E H 0.454 0.5382 0.3981 0.201 Uiso 0.25 1 calc PR . .
H17F H 0.556 0.5207 0.3981 0.201 Uiso 0.25 1 calc PR . .
Fe1B Fe 0.43932(7) 0.87364(7) 0.37781(6) 0.0286(3) Uani 1 1 d . . .
Fe2B Fe 0.5 1 0.26053(10) 0.0249(5) Uani 1 4 d S . .
Cl1B Cl 0.39029(14) 0.73901(13) 0.39064(12) 0.0446(5) Uani 1 1 d . . .
Cl2B Cl 0.5 1 0.14323(18) 0.0346(8) Uani 1 4 d S . .
O1B O 0.5 1 0.3642(5) 0.027(2) Uani 1 4 d S . .
O2B O 0.4282(3) 0.8924(3) 0.2805(3) 0.0321(12) Uani 1 1 d . . .
O3B O 0.3564(3) 0.9476(3) 0.4221(3) 0.0321(12) Uani 1 1 d . . .
C1B C 0.3691(5) 0.8560(5) 0.2277(4) 0.042(2) Uani 1 1 d . . .
H1B H 0.3682 0.8967 0.1873 0.05 Uiso 1 1 calc R . .
C2B C 0.2788(6) 0.8494(7) 0.2550(5) 0.053(2) Uani 1 1 d . . .
H2B1 H 0.2592 0.9066 0.2703 0.08 Uiso 1 1 calc R . .
H2B2 H 0.2776 0.8093 0.2945 0.08 Uiso 1 1 calc R . .
H2B3 H 0.2405 0.828 0.2182 0.08 Uiso 1 1 calc R . .
C3B C 0.4054(7) 0.7709(7) 0.2023(5) 0.061(3) Uani 1 1 d . . .
H3B1 H 0.4644 0.7798 0.1851 0.091 Uiso 1 1 calc R . .
H3B2 H 0.3691 0.7486 0.1645 0.091 Uiso 1 1 calc R . .
H3B3 H 0.4062 0.7293 0.2407 0.091 Uiso 1 1 calc R . .
C4B C 0.2899(5) 0.9288(6) 0.4755(4) 0.041(2) Uani 1 1 d . . .
H4B H 0.2684 0.9851 0.4944 0.049 Uiso 1 1 calc R . .
C5B C 0.2139(5) 0.8815(6) 0.4436(5) 0.049(2) Uani 1 1 d . . .
H5B1 H 0.1892 0.9166 0.4061 0.073 Uiso 1 1 calc R . .
H5B2 H 0.1699 0.8713 0.4793 0.073 Uiso 1 1 calc R . .
H5B3 H 0.2335 0.826 0.4248 0.073 Uiso 1 1 calc R . .
C6B C 0.3311(6) 0.8798(6) 0.5340(4) 0.052(2) Uani 1 1 d . . .
H6B1 H 0.3795 0.9134 0.5527 0.077 Uiso 1 1 calc R . .
H6B2 H 0.3524 0.8241 0.5167 0.077 Uiso 1 1 calc R . .
H6B3 H 0.2883 0.8698 0.5707 0.077 Uiso 1 1 calc R . .

loop_
_atom_type_symbol
_atom_type_description
_atom_type_scat_dispersion_real
_atom_type_scat_dispersion_imag
_atom_type_scat_source
C C 0.0033 0.0016 'International Tables Vol C Tables 4.2.6.8 and 6.1.1.4'
H H 0 0 'International Tables Vol C Tables 4.2.6.8 and 6.1.1.4'
Cl Cl 0.1484 0.1585 'International Tables Vol C Tables 4.2.6.8 and 6.1.1.4'
Fe Fe 0.3463 0.8444 'International Tables Vol C Tables 4.2.6.8 and 6.1.1.4'
O O 0.0106 0.006 'International Tables Vol C Tables 4.2.6.8 and 6.1.1.4'
